data_7202847
loop_
_publ_author_name
'Clark, Thomas E.'
'Makha, Mohamed'
'McKinnon, Joshua J.'
'Sobolev, Alexandre N.'
'Spackman, Mark A.'
'Raston, Colin L.'

_publ_section_title
;
 Variable temperature Hirshfeld surface analysis of interdigitated
 calix[6]arene bearing O-alkyl C18 linear chains
;
_journal_issue 7
_journal_name_full CrystEngComm
_journal_page_first 566
_journal_paper_doi 10.1039/b703166c
_journal_volume 9
_journal_year 2007
_chemical_formula_moiety 'C150 H252 O6'
_chemical_formula_sum 'C150 H252 O6'
_chemical_formula_weight 2151.52
_chemical_name_systematic
;
?
;
_space_group_IT_number 2
_symmetry_cell_setting triclinic
_symmetry_space_group_name_Hall '-P 1'
_symmetry_space_group_name_H-M 'P -1'
_atom_sites_solution_hydrogens geom
_atom_sites_solution_primary direct
_atom_sites_solution_secondary difmap
_audit_creation_method SHELXL-97
_cell_angle_alpha 87.52(1)
_cell_angle_beta 86.01(1)
_cell_angle_gamma 83.46(1)
_cell_formula_units_Z 1
_cell_length_a 12.257(1)
_cell_length_b 12.423(1)
_cell_length_c 23.024(4)
_cell_measurement_reflns_used 7874
_cell_measurement_temperature 200(2)
_cell_measurement_theta_max 24.9987
_cell_measurement_theta_min 2.6066
_cell_volume 3472.4(7)
_computing_cell_refinement
;
CrysAlis RED, Oxford Diffraction Ltd.,
Version 1.171.30.5 (release 12-06-2006 CrysAlis171 .NET)
(compiled Jun 12 2006,17:01:16)
;
_computing_data_collection
;
CrysAlis RED, Oxford Diffraction Ltd.,
Version 1.171.30.5 (release 12-06-2006 CrysAlis171 .NET)
(compiled Jun 12 2006,17:01:16)
;
_computing_data_reduction
;
CrysAlis RED, Oxford Diffraction Ltd.,
Version 1.171.30.5 (release 12-06-2006 CrysAlis171 .NET)
(compiled Jun 12 2006,17:01:16)
;
_computing_molecular_graphics 'X-Seed 2.0 (Barbour, 2001)'
_computing_publication_material 'SHELXL-97 (Sheldrick, 1997)'
_computing_structure_refinement 'SHELXL-97 (Sheldrick, 1997)'
_computing_structure_solution 'SHELXS-97 (Sheldrick, 1990)'
_diffrn_ambient_temperature 200(2)
_diffrn_detector_area_resol_mean 16.0009
_diffrn_measured_fraction_theta_full 0.999
_diffrn_measured_fraction_theta_max 0.999
_diffrn_measurement_device_type 'Oxford Diffraction Xcalibur-S, Sapphire CCD'
_diffrn_measurement_method '\w scans'
_diffrn_radiation_monochromator graphite
_diffrn_radiation_source 'Enhance (Mo) X-ray Source'
_diffrn_radiation_type MoK\a
_diffrn_radiation_wavelength 0.71073
_diffrn_reflns_av_R_equivalents 0.0645
_diffrn_reflns_av_sigmaI/netI 0.1159
_diffrn_reflns_limit_h_max 14
_diffrn_reflns_limit_h_min -14
_diffrn_reflns_limit_k_max 14
_diffrn_reflns_limit_k_min -14
_diffrn_reflns_limit_l_max 27
_diffrn_reflns_limit_l_min -27
_diffrn_reflns_number 61129
_diffrn_reflns_theta_full 25.00
_diffrn_reflns_theta_max 25.00
_diffrn_reflns_theta_min 2.62
_exptl_absorpt_coefficient_mu 0.060
_exptl_absorpt_correction_T_max 1.0000
_exptl_absorpt_correction_T_min 0.9413
_exptl_absorpt_correction_type multi-scan
_exptl_absorpt_process_details
;
CrysAlis RED, Oxford Diffraction Ltd.,
Version 1.171.30.5 (release 12-06-2006 CrysAlis171 .NET)
(compiled Jun 12 2006,17:01:16)
Empirical absorption correction using spherical harmonics,
implemented in SCALE3 ABSPACK scaling algorithm.
;
_exptl_crystal_colour colorless
_exptl_crystal_density_diffrn 1.029
_exptl_crystal_density_meas ?
_exptl_crystal_density_method .
_exptl_crystal_description plate
_exptl_crystal_F_000 1200
_exptl_crystal_size_max 0.26
_exptl_crystal_size_mid 0.18
_exptl_crystal_size_min 0.04
_refine_diff_density_max 0.576
_refine_diff_density_min -0.543
_refine_diff_density_rms 0.044
_refine_ls_extinction_method none
_refine_ls_goodness_of_fit_ref 1.117
_refine_ls_hydrogen_treatment constr
_refine_ls_matrix_type full
_refine_ls_number_parameters 690
_refine_ls_number_reflns 12234
_refine_ls_number_restraints 14
_refine_ls_restrained_S_all 1.131
_refine_ls_R_factor_all 0.2128
_refine_ls_R_factor_gt 0.0729
_refine_ls_shift/su_max 0.001
_refine_ls_shift/su_mean 0.000
_refine_ls_structure_factor_coef Fsqd
_refine_ls_weighting_details 'calc w=1/[\s^2^(Fo^2^)+(0.0500P)^2^+0.0000P] where P=(Fo^2^+2Fc^2^)/3'
_refine_ls_weighting_scheme calc
_refine_ls_wR_factor_gt 0.1585
_refine_ls_wR_factor_ref 0.1931
_reflns_number_gt 3436
_reflns_number_total 12234
_reflns_threshold_expression >2sigma(I)
_cod_data_source_file b703166c.txt
_cod_data_source_block 200
_cod_depositor_comments
;
The following automatic conversions were performed:
'_symmetry_cell_setting' value 'Triclinic' changed to 'triclinic'
according to '/home/saulius/struct/CIF-dictionaries/cif_core.dic'
dictionary named 'cif_core.dic' version 2.4.1 from 2010-06-29.

Automatic conversion script
Id: cif_fix_enum 1527 2010-12-29 10:47:43Z saulius 
;
_cod_database_code 7202847

loop_
_symmetry_equiv_pos_as_xyz
'x, y, z'
'-x, -y, -z'

loop_
_atom_site_label
_atom_site_type_symbol
_atom_site_fract_x
_atom_site_fract_y
_atom_site_fract_z
_atom_site_U_iso_or_equiv
_atom_site_adp_type
_atom_site_occupancy
_atom_site_symmetry_multiplicity
_atom_site_calc_flag
_atom_site_refinement_flags
_atom_site_disorder_assembly
_atom_site_disorder_group
O1 O -0.0990(2) -0.30530(19) 0.12852(12) 0.0592(8) Uani 1 1 d . . .
C11 C -0.0575(4) -0.3340(3) 0.07264(18) 0.0525(11) Uani 1 1 d . . .
C12 C 0.0537(4) -0.3624(3) 0.06053(19) 0.0521(11) Uani 1 1 d . . .
C13 C 0.0918(4) -0.3813(3) 0.0036(2) 0.0623(12) Uani 1 1 d . . .
H13 H 0.1681 -0.4009 -0.0054 0.075 Uiso 1 1 calc R . .
C14 C 0.0203(4) -0.3720(3) -0.0403(2) 0.0692(13) Uani 1 1 d . . .
H14 H 0.0468 -0.3853 -0.0794 0.083 Uiso 1 1 calc R . .
C15 C -0.0904(4) -0.3431(3) -0.02691(19) 0.0602(12) Uani 1 1 d . . .
H15 H -0.1395 -0.3366 -0.0573 0.072 Uiso 1 1 calc R . .
C16 C -0.1317(4) -0.3233(3) 0.0289(2) 0.0550(11) Uani 1 1 d . . .
C101 C -0.1109(3) -0.3953(3) 0.16854(16) 0.0639(12) Uani 1 1 d . . .
H10A H -0.0380 -0.4284 0.1801 0.077 Uiso 1 1 calc R . .
H10B H -0.1476 -0.4511 0.1504 0.077 Uiso 1 1 calc R . .
C102 C -0.1799(3) -0.3515(3) 0.22085(17) 0.0645(12) Uani 1 1 d . . .
H10C H -0.1880 -0.4122 0.2496 0.077 Uiso 1 1 calc R . .
H10D H -0.2542 -0.3252 0.2084 0.077 Uiso 1 1 calc R . .
C103 C -0.1370(3) -0.2612(3) 0.25113(17) 0.0627(12) Uani 1 1 d . . .
H10E H -0.1298 -0.1992 0.2231 0.075 Uiso 1 1 calc R . .
H10F H -0.0630 -0.2866 0.2643 0.075 Uiso 1 1 calc R . .
C104 C -0.2126(3) -0.2235(3) 0.30328(17) 0.0652(12) Uani 1 1 d . . .
H10G H -0.2875 -0.2037 0.2898 0.078 Uiso 1 1 calc R . .
H10H H -0.2164 -0.2856 0.3315 0.078 Uiso 1 1 calc R . .
C105 C -0.1813(3) -0.1286(3) 0.33526(16) 0.0617(12) Uani 1 1 d . . .
H10I H -0.1072 -0.1479 0.3498 0.074 Uiso 1 1 calc R . .
H10J H -0.1773 -0.0657 0.3076 0.074 Uiso 1 1 calc R . .
C106 C -0.2613(3) -0.0964(3) 0.38565(17) 0.0659(12) Uani 1 1 d . . .
H10K H -0.2620 -0.1588 0.4138 0.079 Uiso 1 1 calc R . .
H10L H -0.3358 -0.0821 0.3710 0.079 Uiso 1 1 calc R . .
C107 C -0.2392(3) 0.0017(3) 0.41797(17) 0.0641(12) Uani 1 1 d . . .
H10M H -0.1654 -0.0124 0.4334 0.077 Uiso 1 1 calc R . .
H10N H -0.2382 0.0646 0.3901 0.077 Uiso 1 1 calc R . .
C108 C -0.3225(3) 0.0308(3) 0.46761(17) 0.0653(12) Uani 1 1 d . . .
H10O H -0.3225 -0.0319 0.4957 0.078 Uiso 1 1 calc R . .
H10P H -0.3965 0.0431 0.4521 0.078 Uiso 1 1 calc R . .
C109 C -0.3039(3) 0.1296(3) 0.49997(17) 0.0627(12) Uani 1 1 d . . .
H10Q H -0.3036 0.1924 0.4720 0.075 Uiso 1 1 calc R . .
H10R H -0.2305 0.1173 0.5160 0.075 Uiso 1 1 calc R . .
C110 C -0.3900(3) 0.1577(3) 0.54959(17) 0.0658(12) Uani 1 1 d . . .
H11A H -0.4634 0.1706 0.5334 0.079 Uiso 1 1 calc R . .
H11B H -0.3908 0.0945 0.5773 0.079 Uiso 1 1 calc R . .
C111 C -0.3715(3) 0.2559(3) 0.58259(17) 0.0665(12) Uani 1 1 d . . .
H11C H -0.2986 0.2428 0.5992 0.080 Uiso 1 1 calc R . .
H11D H -0.3701 0.3190 0.5549 0.080 Uiso 1 1 calc R . .
C112 C -0.4580(3) 0.2836(3) 0.63131(17) 0.0653(12) Uani 1 1 d . . .
H11E H -0.4617 0.2190 0.6578 0.078 Uiso 1 1 calc R . .
H11F H -0.5303 0.2995 0.6143 0.078 Uiso 1 1 calc R . .
C113 C -0.4395(3) 0.3786(3) 0.66695(17) 0.0633(12) Uani 1 1 d . . .
H11G H -0.4392 0.4441 0.6409 0.076 Uiso 1 1 calc R . .
H11H H -0.3661 0.3643 0.6829 0.076 Uiso 1 1 calc R . .
C114 C -0.5254(3) 0.4014(3) 0.71702(17) 0.0682(13) Uani 1 1 d . . .
H11I H -0.5278 0.3349 0.7421 0.082 Uiso 1 1 calc R . .
H11J H -0.5984 0.4186 0.7009 0.082 Uiso 1 1 calc R . .
C115 C -0.5045(3) 0.4946(3) 0.75457(18) 0.0719(13) Uani 1 1 d . . .
H11K H -0.4319 0.4773 0.7712 0.086 Uiso 1 1 calc R . .
H11L H -0.5015 0.5612 0.7295 0.086 Uiso 1 1 calc R . .
C116 C -0.5915(3) 0.5164(3) 0.80364(18) 0.0704(13) Uani 1 1 d . . .
H11M H -0.6641 0.5319 0.7869 0.084 Uiso 1 1 calc R . .
H11N H -0.5933 0.4500 0.8289 0.084 Uiso 1 1 calc R . .
C117 C -0.5745(3) 0.6088(3) 0.84064(19) 0.0798(14) Uani 1 1 d . . .
H11O H -0.5728 0.6755 0.8156 0.096 Uiso 1 1 calc R . .
H11P H -0.5021 0.5935 0.8576 0.096 Uiso 1 1 calc R . .
C118 C -0.6629(4) 0.6290(3) 0.8895(2) 0.0970(17) Uani 1 1 d . . .
H11Q H -0.6465 0.6891 0.9125 0.146 Uiso 1 1 calc R . .
H11R H -0.6650 0.5635 0.9147 0.146 Uiso 1 1 calc R . .
H11S H -0.7345 0.6475 0.8730 0.146 Uiso 1 1 calc R . .
C1 C 0.1334(3) -0.3710(3) 0.10827(18) 0.0683(13) Uani 1 1 d . . .
H1A H 0.0990 -0.3289 0.1416 0.082 Uiso 1 1 calc R . .
H1B H 0.1466 -0.4478 0.1218 0.082 Uiso 1 1 calc R . .
O2 O 0.1578(2) -0.1509(2) 0.10509(12) 0.0680(8) Uani 1 1 d . . .
C21 C 0.2495(4) -0.2194(3) 0.08610(17) 0.0602(12) Uani 1 1 d . . .
C22 C 0.3484(4) -0.1787(3) 0.06921(18) 0.0604(12) Uani 1 1 d . . .
C23 C 0.4402(4) -0.2526(4) 0.05613(19) 0.0729(14) Uani 1 1 d . . .
H23 H 0.5089 -0.2267 0.0453 0.087 Uiso 1 1 calc R . .
C24 C 0.4332(4) -0.3624(4) 0.0585(2) 0.0795(14) Uani 1 1 d . . .
H24 H 0.4959 -0.4117 0.0482 0.095 Uiso 1 1 calc R . .
C25 C 0.3348(4) -0.3996(3) 0.07599(19) 0.0726(14) Uani 1 1 d . . .
H25 H 0.3308 -0.4756 0.0782 0.087 Uiso 1 1 calc R . .
C26 C 0.2415(3) -0.3313(3) 0.09041(18) 0.0595(12) Uani 1 1 d . . .
C201 C 0.0917(3) -0.0949(3) 0.06082(18) 0.0627(12) Uani 1 1 d . . .
H20A H 0.0698 -0.1474 0.0339 0.075 Uiso 1 1 calc R . .
H20B H 0.1340 -0.0424 0.0380 0.075 Uiso 1 1 calc R . .
C202 C -0.0083(3) -0.0368(3) 0.09206(17) 0.0605(12) Uani 1 1 d . . .
H20C H -0.0439 -0.0897 0.1183 0.073 Uiso 1 1 calc R . .
H20D H -0.0613 -0.0090 0.0629 0.073 Uiso 1 1 calc R . .
C203 C 0.0149(3) 0.0574(3) 0.12780(17) 0.0624(12) Uani 1 1 d . . .
H20E H 0.0777 0.0331 0.1518 0.075 Uiso 1 1 calc R . .
H20F H 0.0370 0.1166 0.1009 0.075 Uiso 1 1 calc R . .
C204 C -0.0818(3) 0.1011(3) 0.16715(17) 0.0638(12) Uani 1 1 d . . .
H20G H -0.1053 0.0409 0.1929 0.077 Uiso 1 1 calc R . .
H20H H -0.1436 0.1270 0.1428 0.077 Uiso 1 1 calc R . .
C205 C -0.0612(3) 0.1928(3) 0.20491(17) 0.0657(12) Uani 1 1 d . . .
H20I H -0.0495 0.2574 0.1795 0.079 Uiso 1 1 calc R . .
H20J H 0.0074 0.1714 0.2248 0.079 Uiso 1 1 calc R . .
C206 C -0.1537(3) 0.2238(3) 0.25046(17) 0.0690(13) Uani 1 1 d . . .
H20K H -0.1651 0.1592 0.2760 0.083 Uiso 1 1 calc R . .
H20L H -0.2223 0.2448 0.2305 0.083 Uiso 1 1 calc R . .
C207 C -0.1337(3) 0.3160(3) 0.28828(17) 0.0634(12) Uani 1 1 d . . .
H20M H -0.0633 0.2965 0.3068 0.076 Uiso 1 1 calc R . .
H20N H -0.1260 0.3815 0.2630 0.076 Uiso 1 1 calc R . .
C208 C -0.2237(3) 0.3431(3) 0.33557(17) 0.0666(12) Uani 1 1 d . . .
H20O H -0.2942 0.3625 0.3171 0.080 Uiso 1 1 calc R . .
H20P H -0.2314 0.2776 0.3609 0.080 Uiso 1 1 calc R . .
C209 C -0.2039(3) 0.4351(3) 0.37316(17) 0.0619(12) Uani 1 1 d . . .
H20Q H -0.1976 0.5008 0.3478 0.074 Uiso 1 1 calc R . .
H20R H -0.1325 0.4163 0.3908 0.074 Uiso 1 1 calc R . .
C210 C -0.2920(3) 0.4627(3) 0.42174(17) 0.0652(12) Uani 1 1 d . . .
H21A H -0.3640 0.4780 0.4044 0.078 Uiso 1 1 calc R . .
H21B H -0.2956 0.3983 0.4484 0.078 Uiso 1 1 calc R . .
C211 C -0.2743(3) 0.5571(3) 0.45664(17) 0.0599(12) Uani 1 1 d . . .
H21C H -0.2704 0.6213 0.4299 0.072 Uiso 1 1 calc R . .
H21D H -0.2022 0.5417 0.4739 0.072 Uiso 1 1 calc R . .
C212 C -0.3611(3) 0.5855(3) 0.50495(16) 0.0654(12) Uani 1 1 d . . .
H21E H -0.4334 0.5999 0.4878 0.079 Uiso 1 1 calc R . .
H21F H -0.3641 0.5218 0.5321 0.079 Uiso 1 1 calc R . .
C213 C -0.3438(3) 0.6818(3) 0.53937(17) 0.0623(12) Uani 1 1 d . . .
H21G H -0.3405 0.7454 0.5121 0.075 Uiso 1 1 calc R . .
H21H H -0.2715 0.6673 0.5565 0.075 Uiso 1 1 calc R . .
C214 C -0.4302(3) 0.7110(3) 0.58775(17) 0.0641(12) Uani 1 1 d . . .
H21I H -0.5029 0.7235 0.5709 0.077 Uiso 1 1 calc R . .
H21J H -0.4320 0.6483 0.6157 0.077 Uiso 1 1 calc R . .
C215 C -0.4138(3) 0.8087(3) 0.62047(17) 0.0629(12) Uani 1 1 d . . .
H21K H -0.4113 0.8711 0.5924 0.076 Uiso 1 1 calc R . .
H21L H -0.3413 0.7958 0.6375 0.076 Uiso 1 1 calc R . .
C216 C -0.5002(3) 0.8390(3) 0.66853(17) 0.0667(12) Uani 1 1 d . . .
H21M H -0.5727 0.8525 0.6515 0.080 Uiso 1 1 calc R . .
H21N H -0.5031 0.7764 0.6965 0.080 Uiso 1 1 calc R . .
C217 C -0.4826(4) 0.9371(3) 0.70150(18) 0.0767(14) Uani 1 1 d . . .
H21O H -0.4802 0.9998 0.6736 0.092 Uiso 1 1 calc R . .
H21P H -0.4101 0.9238 0.7185 0.092 Uiso 1 1 calc R . .
C218 C -0.5692(4) 0.9665(3) 0.74971(19) 0.0919(16) Uani 1 1 d . . .
H21Q H -0.5508 1.0298 0.7694 0.138 Uiso 1 1 calc R . .
H21R H -0.5721 0.9052 0.7779 0.138 Uiso 1 1 calc R . .
H21S H -0.6411 0.9835 0.7332 0.138 Uiso 1 1 calc R . .
C2 C 0.3567(3) -0.0591(3) 0.06803(19) 0.0691(13) Uani 1 1 d . . .
H2A H 0.4314 -0.0478 0.0785 0.083 Uiso 1 1 calc R . .
H2B H 0.3037 -0.0262 0.0984 0.083 Uiso 1 1 calc R . .
O3 O 0.2879(2) 0.16625(19) 0.06101(12) 0.0631(8) Uani 1 1 d . . .
C31 C 0.3060(3) 0.1125(3) 0.00848(19) 0.0552(11) Uani 1 1 d . . .
C32 C 0.2842(3) 0.1704(3) -0.04323(19) 0.0535(11) Uani 1 1 d . . .
C33 C 0.2960(3) 0.1143(3) -0.09442(18) 0.0602(12) Uani 1 1 d . . .
H33 H 0.2846 0.1524 -0.1305 0.072 Uiso 1 1 calc R . .
C34 C 0.3242(3) 0.0037(4) -0.0934(2) 0.0637(12) Uani 1 1 d . . .
H34 H 0.3306 -0.0343 -0.1286 0.076 Uiso 1 1 calc R . .
C35 C 0.3431(3) -0.0516(3) -0.0416(2) 0.0619(12) Uani 1 1 d . . .
H35 H 0.3620 -0.1279 -0.0416 0.074 Uiso 1 1 calc R . .
C36 C 0.3352(3) 0.0007(3) 0.01066(19) 0.0541(11) Uani 1 1 d . . .
C301 C 0.3852(3) 0.1872(3) 0.08724(19) 0.0658(12) Uani 1 1 d . . .
H30A H 0.4105 0.2557 0.0707 0.079 Uiso 1 1 calc R . .
H30B H 0.4446 0.1277 0.0796 0.079 Uiso 1 1 calc R . .
C302 C 0.3586(3) 0.1957(3) 0.15118(18) 0.0691(13) Uani 1 1 d . . .
H30C H 0.4268 0.2046 0.1702 0.083 Uiso 1 1 calc R . .
H30D H 0.3322 0.1270 0.1667 0.083 Uiso 1 1 calc R . .
C303 C 0.2730(3) 0.2881(3) 0.16730(17) 0.0670(13) Uani 1 1 d . . .
H30E H 0.2016 0.2738 0.1534 0.080 Uiso 1 1 calc R . .
H30F H 0.2939 0.3555 0.1471 0.080 Uiso 1 1 calc R . .
C304 C 0.2589(3) 0.3055(3) 0.23234(17) 0.0681(13) Uani 1 1 d . . .
H30G H 0.2295 0.2414 0.2519 0.082 Uiso 1 1 calc R . .
H30H H 0.3321 0.3106 0.2470 0.082 Uiso 1 1 calc R . .
C305 C 0.1837(3) 0.4053(3) 0.24901(18) 0.0677(12) Uani 1 1 d . . .
H30I H 0.2100 0.4689 0.2272 0.081 Uiso 1 1 calc R . .
H30J H 0.1090 0.3978 0.2371 0.081 Uiso 1 1 calc R . .
C306 C 0.1768(3) 0.4261(3) 0.31272(17) 0.0657(12) Uani 1 1 d . . .
H30K H 0.2521 0.4305 0.3247 0.079 Uiso 1 1 calc R . .
H30L H 0.1484 0.3632 0.3342 0.079 Uiso 1 1 calc R . .
C307 C 0.1054(3) 0.5273(3) 0.33088(18) 0.0654(12) Uani 1 1 d . . .
H30M H 0.0287 0.5204 0.3220 0.079 Uiso 1 1 calc R . .
H30N H 0.1299 0.5897 0.3073 0.079 Uiso 1 1 calc R . .
C308 C 0.1070(3) 0.5511(3) 0.39501(18) 0.0719(13) Uani 1 1 d . . .
H30O H 0.0805 0.4895 0.4185 0.086 Uiso 1 1 calc R . .
H30P H 0.1841 0.5554 0.4040 0.086 Uiso 1 1 calc R . .
C309 C 0.0387(3) 0.6538(3) 0.41375(17) 0.0670(12) Uani 1 1 d . . .
H30Q H 0.0647 0.7154 0.3901 0.080 Uiso 1 1 calc R . .
H30R H -0.0386 0.6493 0.4050 0.080 Uiso 1 1 calc R . .
C310 C 0.0411(3) 0.6777(3) 0.47703(18) 0.0688(13) Uani 1 1 d . . .
H31A H 0.0149 0.6161 0.5007 0.083 Uiso 1 1 calc R . .
H31B H 0.1184 0.6819 0.4857 0.083 Uiso 1 1 calc R . .
C311 C -0.0266(3) 0.7802(3) 0.49586(18) 0.0675(12) Uani 1 1 d . . .
H31C H -0.1039 0.7760 0.4871 0.081 Uiso 1 1 calc R . .
H31D H -0.0002 0.8418 0.4723 0.081 Uiso 1 1 calc R . .
C312 C -0.0241(3) 0.8036(3) 0.55935(17) 0.0672(12) Uani 1 1 d . B .
H31E H -0.0501 0.7416 0.5827 0.081 Uiso 1 1 calc R . .
H31F H 0.0534 0.8074 0.5679 0.081 Uiso 1 1 calc R . .
C313 C -0.0909(3) 0.9052(3) 0.57949(17) 0.0679(13) Uani 1 1 d . . .
H31G H -0.1688 0.9005 0.5721 0.082 Uiso 1 1 calc R A 1
H31H H -0.0664 0.9670 0.5554 0.082 Uiso 1 1 calc R A 1
C314 C -0.0854(3) 0.9297(3) 0.64299(16) 0.0731(13) Uiso 0.50 1 d PD B 1
H31I H -0.0985 0.8635 0.6668 0.088 Uiso 0.50 1 calc PR B 1
H31J H -0.0097 0.9457 0.6490 0.088 Uiso 0.50 1 calc PR B 1
C315 C -0.1638(7) 1.0211(6) 0.6654(2) 0.0650(18) Uiso 0.50 1 d PD B 1
H31K H -0.1431 1.0892 0.6460 0.078 Uiso 0.50 1 calc PR B 1
H31L H -0.2382 1.0111 0.6538 0.078 Uiso 0.50 1 calc PR B 1
C316 C -0.1698(6) 1.0341(5) 0.7294(2) 0.084(2) Uiso 0.50 1 d PD B 1
H31M H -0.0958 1.0467 0.7405 0.101 Uiso 0.50 1 calc PR B 1
H31N H -0.1873 0.9647 0.7486 0.101 Uiso 0.50 1 calc PR B 1
C317 C -0.2508(5) 1.1226(5) 0.7533(3) 0.097(2) Uiso 0.50 1 d PD B 1
H31O H -0.2743 1.1031 0.7940 0.116 Uiso 0.50 1 calc PR B 1
H31P H -0.3167 1.1306 0.7302 0.116 Uiso 0.50 1 calc PR B 1
C318 C -0.2018(7) 1.2290(5) 0.7515(5) 0.113(3) Uiso 0.50 1 d PD B 1
H31Q H -0.2546 1.2843 0.7701 0.170 Uiso 0.50 1 calc PR B 1
H31R H -0.1849 1.2517 0.7109 0.170 Uiso 0.50 1 calc PR B 1
H31S H -0.1340 1.2199 0.7723 0.170 Uiso 0.50 1 calc PR B 1
C34' C -0.0854(3) 0.9297(3) 0.64299(16) 0.0731(13) Uiso 0.50 1 d PD B 2
H34A H -0.1197 0.8729 0.6669 0.088 Uiso 0.50 1 calc PR B 2
H34B H -0.0069 0.9236 0.6517 0.088 Uiso 0.50 1 calc PR B 2
C35' C -0.1384(8) 1.0370(5) 0.6621(3) 0.0650(18) Uiso 0.50 1 d PD B 2
H35A H -0.1116 1.0934 0.6348 0.078 Uiso 0.50 1 calc PR B 2
H35B H -0.2186 1.0392 0.6585 0.078 Uiso 0.50 1 calc PR B 2
C36' C -0.1205(6) 1.0665(5) 0.7222(3) 0.084(2) Uiso 0.50 1 d PD B 2
H36A H -0.1322 1.0030 0.7484 0.101 Uiso 0.50 1 calc PR B 2
H36B H -0.0423 1.0787 0.7232 0.101 Uiso 0.50 1 calc PR B 2
C37' C -0.1879(6) 1.1615(5) 0.7470(3) 0.097(2) Uiso 0.50 1 d PD B 2
H37A H -0.1839 1.2227 0.7182 0.116 Uiso 0.50 1 calc PR B 2
H37B H -0.1522 1.1809 0.7818 0.116 Uiso 0.50 1 calc PR B 2
C38' C -0.3085(5) 1.1552(7) 0.7650(4) 0.113(3) Uiso 0.50 1 d PD B 2
H38A H -0.3401 1.2232 0.7826 0.170 Uiso 0.50 1 calc PR B 2
H38B H -0.3154 1.0948 0.7933 0.170 Uiso 0.50 1 calc PR B 2
H38C H -0.3479 1.1437 0.7306 0.170 Uiso 0.50 1 calc PR B 2
C3 C 0.2524(3) 0.2917(3) -0.04255(17) 0.0586(11) Uani 1 1 d . . .
H3A H 0.2942 0.3224 -0.0132 0.070 Uiso 1 1 calc R . .
H3B H 0.2740 0.3241 -0.0811 0.070 Uiso 1 1 calc R . .

loop_
_atom_site_aniso_label
_atom_site_aniso_U_11
_atom_site_aniso_U_22
_atom_site_aniso_U_33
_atom_site_aniso_U_23
_atom_site_aniso_U_13
_atom_site_aniso_U_12
O1 0.073(2) 0.0484(16) 0.0537(19) -0.0010(15) 0.0090(15) -0.0054(14)
C11 0.072(3) 0.041(2) 0.043(3) -0.004(2) 0.005(3) -0.003(2)
C12 0.061(3) 0.034(2) 0.060(3) -0.007(2) 0.002(3) -0.005(2)
C13 0.059(3) 0.059(3) 0.067(3) 0.000(3) 0.012(3) -0.009(2)
C14 0.084(4) 0.066(3) 0.055(3) -0.003(2) 0.004(3) -0.003(3)
C15 0.071(3) 0.050(3) 0.058(3) -0.009(2) -0.006(3) 0.003(2)
C16 0.065(3) 0.043(2) 0.054(3) 0.000(2) 0.000(3) 0.001(2)
C101 0.088(3) 0.050(3) 0.051(3) -0.001(2) 0.013(3) -0.007(2)
C102 0.090(3) 0.050(2) 0.052(3) -0.001(2) 0.007(3) -0.011(2)
C103 0.082(3) 0.054(3) 0.052(3) -0.010(2) 0.001(2) -0.006(2)
C104 0.091(4) 0.050(3) 0.055(3) -0.009(2) -0.002(3) -0.008(2)
C105 0.080(3) 0.051(3) 0.052(3) -0.004(2) 0.000(2) 0.003(2)
C106 0.088(4) 0.061(3) 0.048(3) -0.003(2) -0.003(3) -0.009(2)
C107 0.082(3) 0.053(3) 0.056(3) -0.010(2) -0.001(3) -0.002(2)
C108 0.084(3) 0.055(3) 0.057(3) -0.009(2) -0.003(3) -0.006(2)
C109 0.081(3) 0.050(3) 0.055(3) -0.006(2) 0.002(2) 0.000(2)
C110 0.085(3) 0.060(3) 0.049(3) -0.007(2) 0.004(2) -0.001(2)
C111 0.082(3) 0.055(3) 0.059(3) -0.004(2) 0.007(3) 0.003(2)
C112 0.073(3) 0.055(3) 0.067(3) -0.006(2) 0.004(3) -0.007(2)
C113 0.073(3) 0.047(3) 0.067(3) -0.004(2) 0.004(3) -0.002(2)
C114 0.076(3) 0.066(3) 0.062(3) -0.010(2) 0.009(3) -0.008(2)
C115 0.080(3) 0.070(3) 0.066(3) -0.016(3) 0.007(3) -0.009(3)
C116 0.078(3) 0.064(3) 0.069(3) -0.014(3) 0.008(3) -0.013(2)
C117 0.082(4) 0.078(3) 0.081(4) -0.025(3) 0.002(3) -0.014(3)
C118 0.101(4) 0.096(4) 0.095(4) -0.037(3) 0.018(3) -0.015(3)
C1 0.073(3) 0.066(3) 0.066(3) 0.003(2) 0.001(3) -0.015(3)
O2 0.070(2) 0.072(2) 0.057(2) 0.0007(16) 0.0033(17) 0.0072(16)
C21 0.056(3) 0.061(3) 0.061(3) 0.001(2) -0.002(2) 0.005(3)
C22 0.061(3) 0.060(3) 0.062(3) 0.004(2) -0.002(2) -0.015(3)
C23 0.054(3) 0.067(3) 0.096(4) 0.006(3) 0.004(3) -0.009(3)
C24 0.066(4) 0.067(3) 0.102(4) 0.000(3) 0.007(3) -0.001(3)
C25 0.059(3) 0.058(3) 0.097(4) 0.012(3) -0.006(3) 0.004(3)
C26 0.046(3) 0.061(3) 0.068(3) 0.006(2) 0.001(2) 0.000(2)
C201 0.059(3) 0.070(3) 0.058(3) -0.009(2) 0.003(3) -0.003(2)
C202 0.057(3) 0.058(3) 0.066(3) -0.013(2) -0.002(2) -0.001(2)
C203 0.069(3) 0.053(3) 0.065(3) -0.007(2) 0.002(3) -0.006(2)
C204 0.069(3) 0.060(3) 0.062(3) -0.018(2) -0.003(2) -0.001(2)
C205 0.082(3) 0.053(3) 0.061(3) -0.013(2) -0.006(3) 0.000(2)
C206 0.086(4) 0.060(3) 0.060(3) -0.012(2) -0.001(3) -0.001(2)
C207 0.073(3) 0.055(3) 0.060(3) -0.007(2) 0.004(2) 0.000(2)
C208 0.083(3) 0.055(3) 0.058(3) -0.005(2) 0.002(3) 0.002(2)
C209 0.083(3) 0.046(2) 0.055(3) -0.005(2) 0.002(3) 0.000(2)
C210 0.087(3) 0.050(3) 0.057(3) -0.006(2) 0.007(3) -0.003(2)
C211 0.079(3) 0.049(2) 0.050(3) -0.005(2) 0.000(2) -0.003(2)
C212 0.095(4) 0.051(3) 0.050(3) -0.006(2) 0.001(3) -0.007(2)
C213 0.083(3) 0.048(2) 0.053(3) -0.004(2) 0.003(3) 0.001(2)
C214 0.080(3) 0.059(3) 0.052(3) -0.006(2) 0.002(3) -0.005(2)
C215 0.079(3) 0.057(3) 0.051(3) -0.004(2) -0.001(2) 0.001(2)
C216 0.084(3) 0.056(3) 0.057(3) -0.004(2) 0.002(3) 0.000(2)
C217 0.096(4) 0.069(3) 0.061(3) -0.003(3) 0.005(3) 0.006(3)
C218 0.106(4) 0.093(4) 0.069(4) -0.011(3) 0.008(3) 0.014(3)
C2 0.070(3) 0.064(3) 0.075(4) 0.000(3) -0.004(3) -0.015(2)
O3 0.068(2) 0.0581(18) 0.064(2) -0.0140(15) -0.0035(16) -0.0044(15)
C31 0.055(3) 0.056(3) 0.054(3) -0.013(3) 0.003(2) -0.008(2)
C32 0.051(3) 0.049(3) 0.059(3) -0.007(2) -0.001(2) 0.000(2)
C33 0.060(3) 0.062(3) 0.058(3) -0.002(2) -0.002(2) -0.001(2)
C34 0.061(3) 0.069(3) 0.061(3) -0.019(3) 0.003(2) -0.005(2)
C35 0.055(3) 0.054(3) 0.077(4) -0.007(3) 0.003(3) -0.008(2)
C36 0.055(3) 0.051(3) 0.056(3) -0.009(2) 0.000(2) -0.004(2)
C301 0.068(3) 0.058(3) 0.074(4) -0.006(2) -0.011(3) -0.012(2)
C302 0.088(4) 0.066(3) 0.055(3) -0.009(2) -0.014(3) -0.007(3)
C303 0.085(3) 0.062(3) 0.051(3) -0.001(2) 0.007(3) -0.002(3)
C304 0.091(4) 0.060(3) 0.053(3) -0.004(2) -0.008(3) -0.003(3)
C305 0.076(3) 0.069(3) 0.057(3) -0.008(2) 0.000(3) -0.006(3)
C306 0.078(3) 0.058(3) 0.060(3) -0.008(2) 0.001(3) -0.006(2)
C307 0.073(3) 0.059(3) 0.064(3) -0.004(2) -0.004(3) -0.007(2)
C308 0.094(4) 0.066(3) 0.056(3) -0.006(2) -0.004(3) -0.009(3)
C309 0.074(3) 0.067(3) 0.058(3) -0.004(2) 0.001(3) -0.004(2)
C310 0.084(3) 0.061(3) 0.060(3) -0.002(2) 0.005(3) -0.006(2)
C311 0.081(3) 0.059(3) 0.062(3) -0.006(2) -0.002(3) -0.001(2)
C312 0.083(3) 0.059(3) 0.058(3) -0.002(2) -0.005(3) -0.001(2)
C313 0.080(3) 0.052(3) 0.071(3) -0.002(2) -0.007(3) -0.003(2)
C3 0.061(3) 0.052(3) 0.063(3) 0.001(2) -0.002(2) -0.011(2)

loop_
_atom_type_symbol
_atom_type_description
_atom_type_scat_dispersion_real
_atom_type_scat_dispersion_imag
_atom_type_scat_source
C C 0.0033 0.0016 'International Tables Vol C Tables 4.2.6.8 and 6.1.1.4'
H H 0.0000 0.0000 'International Tables Vol C Tables 4.2.6.8 and 6.1.1.4'
O O 0.0106 0.0060 'International Tables Vol C Tables 4.2.6.8 and 6.1.1.4'

loop_
_geom_angle_atom_site_label_1
_geom_angle_atom_site_label_2
_geom_angle_atom_site_label_3
_geom_angle
_geom_angle_site_symmetry_1
_geom_angle_site_symmetry_3
_geom_angle_publ_flag
C11 O1 C101 114.4(3) . . ?
C12 C11 C16 121.7(4) . . ?
C12 C11 O1 121.1(4) . . ?
C16 C11 O1 117.0(4) . . ?
C11 C12 C13 118.8(4) . . ?
C11 C12 C1 121.0(4) . . ?
C13 C12 C1 120.2(4) . . ?
C14 C13 C12 120.7(4) . . ?
C14 C13 H13 119.7 . . ?
C12 C13 H13 119.7 . . ?
C13 C14 C15 119.2(4) . . ?
C13 C14 H14 120.4 . . ?
C15 C14 H14 120.4 . . ?
C16 C15 C14 122.1(4) . . ?
C16 C15 H15 119.0 . . ?
C14 C15 H15 119.0 . . ?
C15 C16 C11 117.5(4) . . ?
C15 C16 C3 121.2(4) . 2 ?
C11 C16 C3 121.3(4) . 2 ?
O1 C101 C102 106.7(3) . . ?
O1 C101 H10A 110.4 . . ?
C102 C101 H10A 110.4 . . ?
O1 C101 H10B 110.4 . . ?
C102 C101 H10B 110.4 . . ?
H10A C101 H10B 108.6 . . ?
C101 C102 C103 116.3(3) . . ?
C101 C102 H10C 108.2 . . ?
C103 C102 H10C 108.2 . . ?
C101 C102 H10D 108.2 . . ?
C103 C102 H10D 108.2 . . ?
H10C C102 H10D 107.4 . . ?
C102 C103 C104 112.0(3) . . ?
C102 C103 H10E 109.2 . . ?
C104 C103 H10E 109.2 . . ?
C102 C103 H10F 109.2 . . ?
C104 C103 H10F 109.2 . . ?
H10E C103 H10F 107.9 . . ?
C105 C104 C103 116.8(3) . . ?
C105 C104 H10G 108.1 . . ?
C103 C104 H10G 108.1 . . ?
C105 C104 H10H 108.1 . . ?
C103 C104 H10H 108.1 . . ?
H10G C104 H10H 107.3 . . ?
C106 C105 C104 112.9(3) . . ?
C106 C105 H10I 109.0 . . ?
C104 C105 H10I 109.0 . . ?
C106 C105 H10J 109.0 . . ?
C104 C105 H10J 109.0 . . ?
H10I C105 H10J 107.8 . . ?
C105 C106 C107 116.2(3) . . ?
C105 C106 H10K 108.2 . . ?
C107 C106 H10K 108.2 . . ?
C105 C106 H10L 108.2 . . ?
C107 C106 H10L 108.2 . . ?
H10K C106 H10L 107.4 . . ?
C108 C107 C106 113.9(3) . . ?
C108 C107 H10M 108.8 . . ?
C106 C107 H10M 108.8 . . ?
C108 C107 H10N 108.8 . . ?
C106 C107 H10N 108.8 . . ?
H10M C107 H10N 107.7 . . ?
C107 C108 C109 115.1(3) . . ?
C107 C108 H10O 108.5 . . ?
C109 C108 H10O 108.5 . . ?
C107 C108 H10P 108.5 . . ?
C109 C108 H10P 108.5 . . ?
H10O C108 H10P 107.5 . . ?
C108 C109 C110 114.0(3) . . ?
C108 C109 H10Q 108.8 . . ?
C110 C109 H10Q 108.8 . . ?
C108 C109 H10R 108.8 . . ?
C110 C109 H10R 108.8 . . ?
H10Q C109 H10R 107.7 . . ?
C111 C110 C109 114.4(3) . . ?
C111 C110 H11A 108.7 . . ?
C109 C110 H11A 108.7 . . ?
C111 C110 H11B 108.7 . . ?
C109 C110 H11B 108.7 . . ?
H11A C110 H11B 107.6 . . ?
C112 C111 C110 113.9(3) . . ?
C112 C111 H11C 108.8 . . ?
C110 C111 H11C 108.8 . . ?
C112 C111 H11D 108.8 . . ?
C110 C111 H11D 108.8 . . ?
H11C C111 H11D 107.7 . . ?
C111 C112 C113 115.4(3) . . ?
C111 C112 H11E 108.4 . . ?
C113 C112 H11E 108.4 . . ?
C111 C112 H11F 108.4 . . ?
C113 C112 H11F 108.4 . . ?
H11E C112 H11F 107.5 . . ?
C112 C113 C114 114.0(3) . . ?
C112 C113 H11G 108.7 . . ?
C114 C113 H11G 108.7 . . ?
C112 C113 H11H 108.7 . . ?
C114 C113 H11H 108.7 . . ?
H11G C113 H11H 107.6 . . ?
C113 C114 C115 114.2(3) . . ?
C113 C114 H11I 108.7 . . ?
C115 C114 H11I 108.7 . . ?
C113 C114 H11J 108.7 . . ?
C115 C114 H11J 108.7 . . ?
H11I C114 H11J 107.6 . . ?
C116 C115 C114 113.1(3) . . ?
C116 C115 H11K 109.0 . . ?
C114 C115 H11K 109.0 . . ?
C116 C115 H11L 109.0 . . ?
C114 C115 H11L 109.0 . . ?
H11K C115 H11L 107.8 . . ?
C117 C116 C115 114.4(3) . . ?
C117 C116 H11M 108.7 . . ?
C115 C116 H11M 108.7 . . ?
C117 C116 H11N 108.7 . . ?
C115 C116 H11N 108.7 . . ?
H11M C116 H11N 107.6 . . ?
C116 C117 C118 113.4(4) . . ?
C116 C117 H11O 108.9 . . ?
C118 C117 H11O 108.9 . . ?
C116 C117 H11P 108.9 . . ?
C118 C117 H11P 108.9 . . ?
H11O C117 H11P 107.7 . . ?
C117 C118 H11Q 109.5 . . ?
C117 C118 H11R 109.5 . . ?
H11Q C118 H11R 109.5 . . ?
C117 C118 H11S 109.5 . . ?
H11Q C118 H11S 109.5 . . ?
H11R C118 H11S 109.5 . . ?
C26 C1 C12 114.3(4) . . ?
C26 C1 H1A 108.7 . . ?
C12 C1 H1A 108.7 . . ?
C26 C1 H1B 108.7 . . ?
C12 C1 H1B 108.7 . . ?
H1A C1 H1B 107.6 . . ?
C21 O2 C201 117.2(3) . . ?
O2 C21 C22 120.7(4) . . ?
O2 C21 C26 117.3(4) . . ?
C22 C21 C26 121.6(4) . . ?
C21 C22 C23 117.9(4) . . ?
C21 C22 C2 120.8(4) . . ?
C23 C22 C2 121.3(4) . . ?
C24 C23 C22 121.3(4) . . ?
C24 C23 H23 119.3 . . ?
C22 C23 H23 119.3 . . ?
C25 C24 C23 119.1(4) . . ?
C25 C24 H24 120.4 . . ?
C23 C24 H24 120.4 . . ?
C24 C25 C26 122.6(4) . . ?
C24 C25 H25 118.7 . . ?
C26 C25 H25 118.7 . . ?
C25 C26 C21 117.4(4) . . ?
C25 C26 C1 123.0(4) . . ?
C21 C26 C1 119.6(4) . . ?
O2 C201 C202 106.9(3) . . ?
O2 C201 H20A 110.3 . . ?
C202 C201 H20A 110.3 . . ?
O2 C201 H20B 110.3 . . ?
C202 C201 H20B 110.3 . . ?
H20A C201 H20B 108.6 . . ?
C201 C202 C203 114.6(3) . . ?
C201 C202 H20C 108.6 . . ?
C203 C202 H20C 108.6 . . ?
C201 C202 H20D 108.6 . . ?
C203 C202 H20D 108.6 . . ?
H20C C202 H20D 107.6 . . ?
C204 C203 C202 113.6(3) . . ?
C204 C203 H20E 108.8 . . ?
C202 C203 H20E 108.8 . . ?
C204 C203 H20F 108.8 . . ?
C202 C203 H20F 108.8 . . ?
H20E C203 H20F 107.7 . . ?
C203 C204 C205 115.3(3) . . ?
C203 C204 H20G 108.4 . . ?
C205 C204 H20G 108.4 . . ?
C203 C204 H20H 108.4 . . ?
C205 C204 H20H 108.4 . . ?
H20G C204 H20H 107.5 . . ?
C204 C205 C206 114.2(3) . . ?
C204 C205 H20I 108.7 . . ?
C206 C205 H20I 108.7 . . ?
C204 C205 H20J 108.7 . . ?
C206 C205 H20J 108.7 . . ?
H20I C205 H20J 107.6 . . ?
C205 C206 C207 114.5(3) . . ?
C205 C206 H20K 108.6 . . ?
C207 C206 H20K 108.6 . . ?
C205 C206 H20L 108.6 . . ?
C207 C206 H20L 108.6 . . ?
H20K C206 H20L 107.6 . . ?
C208 C207 C206 114.3(3) . . ?
C208 C207 H20M 108.7 . . ?
C206 C207 H20M 108.7 . . ?
C208 C207 H20N 108.7 . . ?
C206 C207 H20N 108.7 . . ?
H20M C207 H20N 107.6 . . ?
C209 C208 C207 114.3(3) . . ?
C209 C208 H20O 108.7 . . ?
C207 C208 H20O 108.7 . . ?
C209 C208 H20P 108.7 . . ?
C207 C208 H20P 108.7 . . ?
H20O C208 H20P 107.6 . . ?
C208 C209 C210 115.4(3) . . ?
C208 C209 H20Q 108.4 . . ?
C210 C209 H20Q 108.4 . . ?
C208 C209 H20R 108.4 . . ?
C210 C209 H20R 108.4 . . ?
H20Q C209 H20R 107.5 . . ?
C211 C210 C209 114.9(3) . . ?
C211 C210 H21A 108.5 . . ?
C209 C210 H21A 108.5 . . ?
C211 C210 H21B 108.5 . . ?
C209 C210 H21B 108.5 . . ?
H21A C210 H21B 107.5 . . ?
C210 C211 C212 115.5(3) . . ?
C210 C211 H21C 108.4 . . ?
C212 C211 H21C 108.4 . . ?
C210 C211 H21D 108.4 . . ?
C212 C211 H21D 108.4 . . ?
H21C C211 H21D 107.5 . . ?
C213 C212 C211 115.3(3) . . ?
C213 C212 H21E 108.5 . . ?
C211 C212 H21E 108.5 . . ?
C213 C212 H21F 108.5 . . ?
C211 C212 H21F 108.5 . . ?
H21E C212 H21F 107.5 . . ?
C212 C213 C214 115.7(3) . . ?
C212 C213 H21G 108.4 . . ?
C214 C213 H21G 108.4 . . ?
C212 C213 H21H 108.4 . . ?
C214 C213 H21H 108.4 . . ?
H21G C213 H21H 107.4 . . ?
C215 C214 C213 115.1(3) . . ?
C215 C214 H21I 108.5 . . ?
C213 C214 H21I 108.5 . . ?
C215 C214 H21J 108.5 . . ?
C213 C214 H21J 108.5 . . ?
H21I C214 H21J 107.5 . . ?
C214 C215 C216 115.5(3) . . ?
C214 C215 H21K 108.4 . . ?
C216 C215 H21K 108.4 . . ?
C214 C215 H21L 108.4 . . ?
C216 C215 H21L 108.4 . . ?
H21K C215 H21L 107.5 . . ?
C217 C216 C215 115.1(3) . . ?
C217 C216 H21M 108.5 . . ?
C215 C216 H21M 108.5 . . ?
C217 C216 H21N 108.5 . . ?
C215 C216 H21N 108.5 . . ?
H21M C216 H21N 107.5 . . ?
C216 C217 C218 114.7(4) . . ?
C216 C217 H21O 108.6 . . ?
C218 C217 H21O 108.6 . . ?
C216 C217 H21P 108.6 . . ?
C218 C217 H21P 108.6 . . ?
H21O C217 H21P 107.6 . . ?
C217 C218 H21Q 109.5 . . ?
C217 C218 H21R 109.5 . . ?
H21Q C218 H21R 109.5 . . ?
C217 C218 H21S 109.5 . . ?
H21Q C218 H21S 109.5 . . ?
H21R C218 H21S 109.5 . . ?
C22 C2 C36 115.7(3) . . ?
C22 C2 H2A 108.4 . . ?
C36 C2 H2A 108.4 . . ?
C22 C2 H2B 108.4 . . ?
C36 C2 H2B 108.4 . . ?
H2A C2 H2B 107.4 . . ?
C31 O3 C301 115.1(3) . . ?
C32 C31 C36 122.5(4) . . ?
C32 C31 O3 118.9(4) . . ?
C36 C31 O3 118.3(4) . . ?
C33 C32 C31 118.0(4) . . ?
C33 C32 C3 122.1(4) . . ?
C31 C32 C3 119.8(4) . . ?
C34 C33 C32 120.6(4) . . ?
C34 C33 H33 119.7 . . ?
C32 C33 H33 119.7 . . ?
C35 C34 C33 120.1(4) . . ?
C35 C34 H34 120.0 . . ?
C33 C34 H34 120.0 . . ?
C34 C35 C36 121.8(4) . . ?
C34 C35 H35 119.1 . . ?
C36 C35 H35 119.1 . . ?
C35 C36 C31 117.0(4) . . ?
C35 C36 C2 122.4(4) . . ?
C31 C36 C2 120.6(4) . . ?
O3 C301 C302 108.1(3) . . ?
O3 C301 H30A 110.1 . . ?
C302 C301 H30A 110.1 . . ?
O3 C301 H30B 110.1 . . ?
C302 C301 H30B 110.1 . . ?
H30A C301 H30B 108.4 . . ?
C301 C302 C303 114.0(4) . . ?
C301 C302 H30C 108.8 . . ?
C303 C302 H30C 108.8 . . ?
C301 C302 H30D 108.8 . . ?
C303 C302 H30D 108.8 . . ?
H30C C302 H30D 107.6 . . ?
C302 C303 C304 113.2(3) . . ?
C302 C303 H30E 108.9 . . ?
C304 C303 H30E 108.9 . . ?
C302 C303 H30F 108.9 . . ?
C304 C303 H30F 108.9 . . ?
H30E C303 H30F 107.7 . . ?
C305 C304 C303 114.2(3) . . ?
C305 C304 H30G 108.7 . . ?
C303 C304 H30G 108.7 . . ?
C305 C304 H30H 108.7 . . ?
C303 C304 H30H 108.7 . . ?
H30G C304 H30H 107.6 . . ?
C306 C305 C304 113.8(3) . . ?
C306 C305 H30I 108.8 . . ?
C304 C305 H30I 108.8 . . ?
C306 C305 H30J 108.8 . . ?
C304 C305 H30J 108.8 . . ?
H30I C305 H30J 107.7 . . ?
C305 C306 C307 115.5(4) . . ?
C305 C306 H30K 108.4 . . ?
C307 C306 H30K 108.4 . . ?
C305 C306 H30L 108.4 . . ?
C307 C306 H30L 108.4 . . ?
H30K C306 H30L 107.5 . . ?
C306 C307 C308 114.3(4) . . ?
C306 C307 H30M 108.7 . . ?
C308 C307 H30M 108.7 . . ?
C306 C307 H30N 108.7 . . ?
C308 C307 H30N 108.7 . . ?
H30M C307 H30N 107.6 . . ?
C309 C308 C307 115.2(4) . . ?
C309 C308 H30O 108.5 . . ?
C307 C308 H30O 108.5 . . ?
C309 C308 H30P 108.5 . . ?
C307 C308 H30P 108.5 . . ?
H30O C308 H30P 107.5 . . ?
C310 C309 C308 115.1(4) . . ?
C310 C309 H30Q 108.5 . . ?
C308 C309 H30Q 108.5 . . ?
C310 C309 H30R 108.5 . . ?
C308 C309 H30R 108.5 . . ?
H30Q C309 H30R 107.5 . . ?
C311 C310 C309 115.3(4) . . ?
C311 C310 H31A 108.5 . . ?
C309 C310 H31A 108.5 . . ?
C311 C310 H31B 108.5 . . ?
C309 C310 H31B 108.5 . . ?
H31A C310 H31B 107.5 . . ?
C310 C311 C312 115.1(4) . . ?
C310 C311 H31C 108.5 . . ?
C312 C311 H31C 108.5 . . ?
C310 C311 H31D 108.5 . . ?
C312 C311 H31D 108.5 . . ?
H31C C311 H31D 107.5 . . ?
C313 C312 C311 116.4(3) . . ?
C313 C312 H31E 108.2 . . ?
C311 C312 H31E 108.2 . . ?
C313 C312 H31F 108.2 . . ?
C311 C312 H31F 108.2 . . ?
H31E C312 H31F 107.3 . . ?
C312 C313 C314 116.0(3) . . ?
C312 C313 H31G 108.3 . . ?
C314 C313 H31G 108.3 . . ?
C312 C313 H31H 108.3 . . ?
C314 C313 H31H 108.3 . . ?
H31G C313 H31H 107.4 . . ?
C315 C314 C313 116.2(4) . . ?
C315 C314 H31I 108.2 . . ?
C313 C314 H31I 108.2 . . ?
C315 C314 H31J 108.2 . . ?
C313 C314 H31J 108.2 . . ?
H31I C314 H31J 107.4 . . ?
C316 C315 C314 115.8(3) . . ?
C316 C315 H31K 108.3 . . ?
C314 C315 H31K 108.3 . . ?
C316 C315 H31L 108.3 . . ?
C314 C315 H31L 108.3 . . ?
H31K C315 H31L 107.4 . . ?
C315 C316 C317 116.9(4) . . ?
C315 C316 H31M 108.1 . . ?
C317 C316 H31M 108.1 . . ?
C315 C316 H31N 108.1 . . ?
C317 C316 H31N 108.1 . . ?
H31M C316 H31N 107.3 . . ?
C316 C317 C318 111.2(4) . . ?
C316 C317 H31O 109.4 . . ?
C318 C317 H31O 109.4 . . ?
C316 C317 H31P 109.4 . . ?
C318 C317 H31P 109.4 . . ?
H31O C317 H31P 108.0 . . ?
C317 C318 H31Q 109.5 . . ?
C317 C318 H31R 109.5 . . ?
H31Q C318 H31R 109.5 . . ?
C317 C318 H31S 109.5 . . ?
H31Q C318 H31S 109.5 . . ?
H31R C318 H31S 109.5 . . ?
C36' C35' H35A 108.1 . . ?
C36' C35' H35B 108.1 . . ?
H35A C35' H35B 107.3 . . ?
C37' C36' C35' 118.7(4) . . ?
C37' C36' H36A 107.7 . . ?
C35' C36' H36A 107.7 . . ?
C37' C36' H36B 107.7 . . ?
C35' C36' H36B 107.7 . . ?
H36A C36' H36B 107.1 . . ?
C36' C37' C38' 119.7(4) . . ?
C36' C37' H37A 107.4 . . ?
C38' C37' H37A 107.4 . . ?
C36' C37' H37B 107.4 . . ?
C38' C37' H37B 107.4 . . ?
H37A C37' H37B 106.9 . . ?
C37' C38' H38A 109.5 . . ?
C37' C38' H38B 109.5 . . ?
H38A C38' H38B 109.5 . . ?
C37' C38' H38C 109.5 . . ?
H38A C38' H38C 109.5 . . ?
H38B C38' H38C 109.5 . . ?
C16 C3 C32 113.6(3) 2 . ?
C16 C3 H3A 108.8 2 . ?
C32 C3 H3A 108.8 . . ?
C16 C3 H3B 108.8 2 . ?
C32 C3 H3B 108.8 . . ?
H3A C3 H3B 107.7 . . ?

loop_
_geom_bond_atom_site_label_1
_geom_bond_atom_site_label_2
_geom_bond_distance
_geom_bond_site_symmetry_2
_geom_bond_publ_flag
O1 C11 1.396(4) . ?
O1 C101 1.431(4) . ?
C11 C12 1.381(5) . ?
C11 C16 1.395(5) . ?
C12 C13 1.382(5) . ?
C12 C1 1.513(5) . ?
C13 C14 1.375(5) . ?
C13 H13 0.9500 . ?
C14 C15 1.380(5) . ?
C14 H14 0.9500 . ?
C15 C16 1.370(5) . ?
C15 H15 0.9500 . ?
C16 C3 1.502(5) 2 ?
C101 C102 1.507(4) . ?
C101 H10A 0.9900 . ?
C101 H10B 0.9900 . ?
C102 C103 1.508(4) . ?
C102 H10C 0.9900 . ?
C102 H10D 0.9900 . ?
C103 C104 1.521(4) . ?
C103 H10E 0.9900 . ?
C103 H10F 0.9900 . ?
C104 C105 1.515(4) . ?
C104 H10G 0.9900 . ?
C104 H10H 0.9900 . ?
C105 C106 1.503(4) . ?
C105 H10I 0.9900 . ?
C105 H10J 0.9900 . ?
C106 C107 1.515(4) . ?
C106 H10K 0.9900 . ?
C106 H10L 0.9900 . ?
C107 C108 1.506(4) . ?
C107 H10M 0.9900 . ?
C107 H10N 0.9900 . ?
C108 C109 1.510(4) . ?
C108 H10O 0.9900 . ?
C108 H10P 0.9900 . ?
C109 C110 1.524(4) . ?
C109 H10Q 0.9900 . ?
C109 H10R 0.9900 . ?
C110 C111 1.512(4) . ?
C110 H11A 0.9900 . ?
C110 H11B 0.9900 . ?
C111 C112 1.512(4) . ?
C111 H11C 0.9900 . ?
C111 H11D 0.9900 . ?
C112 C113 1.512(4) . ?
C112 H11E 0.9900 . ?
C112 H11F 0.9900 . ?
C113 C114 1.519(4) . ?
C113 H11G 0.9900 . ?
C113 H11H 0.9900 . ?
C114 C115 1.529(5) . ?
C114 H11I 0.9900 . ?
C114 H11J 0.9900 . ?
C115 C116 1.510(5) . ?
C115 H11K 0.9900 . ?
C115 H11L 0.9900 . ?
C116 C117 1.500(5) . ?
C116 H11M 0.9900 . ?
C116 H11N 0.9900 . ?
C117 C118 1.516(5) . ?
C117 H11O 0.9900 . ?
C117 H11P 0.9900 . ?
C118 H11Q 0.9800 . ?
C118 H11R 0.9800 . ?
C118 H11S 0.9800 . ?
C1 C26 1.490(5) . ?
C1 H1A 0.9900 . ?
C1 H1B 0.9900 . ?
O2 C21 1.389(4) . ?
O2 C201 1.450(4) . ?
C21 C22 1.390(5) . ?
C21 C26 1.403(5) . ?
C22 C23 1.393(5) . ?
C22 C2 1.500(5) . ?
C23 C24 1.374(5) . ?
C23 H23 0.9500 . ?
C24 C25 1.369(5) . ?
C24 H24 0.9500 . ?
C25 C26 1.374(5) . ?
C25 H25 0.9500 . ?
C201 C202 1.504(4) . ?
C201 H20A 0.9900 . ?
C201 H20B 0.9900 . ?
C202 C203 1.523(4) . ?
C202 H20C 0.9900 . ?
C202 H20D 0.9900 . ?
C203 C204 1.506(4) . ?
C203 H20E 0.9900 . ?
C203 H20F 0.9900 . ?
C204 C205 1.516(4) . ?
C204 H20G 0.9900 . ?
C204 H20H 0.9900 . ?
C205 C206 1.517(5) . ?
C205 H20I 0.9900 . ?
C205 H20J 0.9900 . ?
C206 C207 1.520(4) . ?
C206 H20K 0.9900 . ?
C206 H20L 0.9900 . ?
C207 C208 1.515(4) . ?
C207 H20M 0.9900 . ?
C207 H20N 0.9900 . ?
C208 C209 1.514(4) . ?
C208 H20O 0.9900 . ?
C208 H20P 0.9900 . ?
C209 C210 1.521(4) . ?
C209 H20Q 0.9900 . ?
C209 H20R 0.9900 . ?
C210 C211 1.494(4) . ?
C210 H21A 0.9900 . ?
C210 H21B 0.9900 . ?
C211 C212 1.509(4) . ?
C211 H21C 0.9900 . ?
C211 H21D 0.9900 . ?
C212 C213 1.506(4) . ?
C212 H21E 0.9900 . ?
C212 H21F 0.9900 . ?
C213 C214 1.509(4) . ?
C213 H21G 0.9900 . ?
C213 H21H 0.9900 . ?
C214 C215 1.495(4) . ?
C214 H21I 0.9900 . ?
C214 H21J 0.9900 . ?
C215 C216 1.507(4) . ?
C215 H21K 0.9900 . ?
C215 H21L 0.9900 . ?
C216 C217 1.506(5) . ?
C216 H21M 0.9900 . ?
C216 H21N 0.9900 . ?
C217 C218 1.508(5) . ?
C217 H21O 0.9900 . ?
C217 H21P 0.9900 . ?
C218 H21Q 0.9800 . ?
C218 H21R 0.9800 . ?
C218 H21S 0.9800 . ?
C2 C36 1.512(5) . ?
C2 H2A 0.9900 . ?
C2 H2B 0.9900 . ?
O3 C31 1.399(4) . ?
O3 C301 1.428(4) . ?
C31 C32 1.390(5) . ?
C31 C36 1.394(5) . ?
C32 C33 1.386(5) . ?
C32 C3 1.513(4) . ?
C33 C34 1.377(5) . ?
C33 H33 0.9500 . ?
C34 C35 1.371(5) . ?
C34 H34 0.9500 . ?
C35 C36 1.385(5) . ?
C35 H35 0.9500 . ?
C301 C302 1.491(5) . ?
C301 H30A 0.9900 . ?
C301 H30B 0.9900 . ?
C302 C303 1.505(4) . ?
C302 H30C 0.9900 . ?
C302 H30D 0.9900 . ?
C303 C304 1.517(5) . ?
C303 H30E 0.9900 . ?
C303 H30F 0.9900 . ?
C304 C305 1.505(4) . ?
C304 H30G 0.9900 . ?
C304 H30H 0.9900 . ?
C305 C306 1.495(5) . ?
C305 H30I 0.9900 . ?
C305 H30J 0.9900 . ?
C306 C307 1.505(4) . ?
C306 H30K 0.9900 . ?
C306 H30L 0.9900 . ?
C307 C308 1.520(5) . ?
C307 H30M 0.9900 . ?
C307 H30N 0.9900 . ?
C308 C309 1.506(4) . ?
C308 H30O 0.9900 . ?
C308 H30P 0.9900 . ?
C309 C310 1.502(5) . ?
C309 H30Q 0.9900 . ?
C309 H30R 0.9900 . ?
C310 C311 1.502(4) . ?
C310 H31A 0.9900 . ?
C310 H31B 0.9900 . ?
C311 C312 1.506(5) . ?
C311 H31C 0.9900 . ?
C311 H31D 0.9900 . ?
C312 C313 1.497(4) . ?
C312 H31E 0.9900 . ?
C312 H31F 0.9900 . ?
C313 C314 1.514(5) . ?
C313 H31G 0.9900 . ?
C313 H31H 0.9900 . ?
C314 C315 1.487(2) . ?
C314 H31I 0.9900 . ?
C314 H31J 0.9900 . ?
C315 C316 1.485(2) . ?
C315 H31K 0.9900 . ?
C315 H31L 0.9900 . ?
C316 C317 1.492(2) . ?
C316 H31M 0.9900 . ?
C316 H31N 0.9900 . ?
C317 C318 1.511(2) . ?
C317 H31O 0.9900 . ?
C317 H31P 0.9900 . ?
C318 H31Q 0.9800 . ?
C318 H31R 0.9800 . ?
C318 H31S 0.9800 . ?
C35' C36' 1.483(2) . ?
C35' H35A 0.9900 . ?
C35' H35B 0.9900 . ?
C36' C37' 1.474(2) . ?
C36' H36A 0.9900 . ?
C36' H36B 0.9900 . ?
C37' C38' 1.517(2) . ?
C37' H37A 0.9900 . ?
C37' H37B 0.9900 . ?
C38' H38A 0.9800 . ?
C38' H38B 0.9800 . ?
C38' H38C 0.9800 . ?
C3 C16 1.502(5) 2 ?
C3 H3A 0.9900 . ?
C3 H3B 0.9900 . ?

loop_
_geom_torsion_atom_site_label_1
_geom_torsion_atom_site_label_2
_geom_torsion_atom_site_label_3
_geom_torsion_atom_site_label_4
_geom_torsion
_geom_torsion_site_symmetry_1
_geom_torsion_site_symmetry_2
_geom_torsion_site_symmetry_3
_geom_torsion_site_symmetry_4
_geom_torsion_publ_flag
C101 O1 C11 C12 -79.4(4) . . . . ?
C101 O1 C11 C16 106.1(4) . . . . ?
C16 C11 C12 C13 -0.4(5) . . . . ?
O1 C11 C12 C13 -174.6(3) . . . . ?
C16 C11 C12 C1 178.5(3) . . . . ?
O1 C11 C12 C1 4.2(5) . . . . ?
C11 C12 C13 C14 0.0(6) . . . . ?
C1 C12 C13 C14 -178.9(4) . . . . ?
C12 C13 C14 C15 0.3(6) . . . . ?
C13 C14 C15 C16 -0.1(6) . . . . ?
C14 C15 C16 C11 -0.3(6) . . . . ?
C14 C15 C16 C3 179.9(3) . . . 2 ?
C12 C11 C16 C15 0.5(6) . . . . ?
O1 C11 C16 C15 175.0(3) . . . . ?
C12 C11 C16 C3 -179.7(3) . . . 2 ?
O1 C11 C16 C3 -5.2(5) . . . 2 ?
C11 O1 C101 C102 -167.1(3) . . . . ?
O1 C101 C102 C103 -56.9(5) . . . . ?
C101 C102 C103 C104 -179.8(3) . . . . ?
C102 C103 C104 C105 -176.7(3) . . . . ?
C103 C104 C105 C106 179.4(3) . . . . ?
C104 C105 C106 C107 -176.9(3) . . . . ?
C105 C106 C107 C108 179.4(3) . . . . ?
C106 C107 C108 C109 -178.9(3) . . . . ?
C107 C108 C109 C110 179.5(3) . . . . ?
C108 C109 C110 C111 179.5(3) . . . . ?
C109 C110 C111 C112 179.4(3) . . . . ?
C110 C111 C112 C113 177.5(3) . . . . ?
C111 C112 C113 C114 -177.7(3) . . . . ?
C112 C113 C114 C115 177.8(3) . . . . ?
C113 C114 C115 C116 179.4(3) . . . . ?
C114 C115 C116 C117 -178.9(4) . . . . ?
C115 C116 C117 C118 180.0(4) . . . . ?
C11 C12 C1 C26 -142.1(4) . . . . ?
C13 C12 C1 C26 36.7(5) . . . . ?
C201 O2 C21 C22 82.9(5) . . . . ?
C201 O2 C21 C26 -103.5(4) . . . . ?
O2 C21 C22 C23 173.8(4) . . . . ?
C26 C21 C22 C23 0.4(6) . . . . ?
O2 C21 C22 C2 -3.3(6) . . . . ?
C26 C21 C22 C2 -176.6(4) . . . . ?
C21 C22 C23 C24 1.4(6) . . . . ?
C2 C22 C23 C24 178.4(4) . . . . ?
C22 C23 C24 C25 -2.1(7) . . . . ?
C23 C24 C25 C26 1.1(7) . . . . ?
C24 C25 C26 C21 0.7(6) . . . . ?
C24 C25 C26 C1 178.7(4) . . . . ?
O2 C21 C26 C25 -175.0(4) . . . . ?
C22 C21 C26 C25 -1.4(6) . . . . ?
O2 C21 C26 C1 6.9(6) . . . . ?
C22 C21 C26 C1 -179.5(4) . . . . ?
C12 C1 C26 C25 -100.7(5) . . . . ?
C12 C1 C26 C21 77.3(5) . . . . ?
C21 O2 C201 C202 173.6(3) . . . . ?
O2 C201 C202 C203 68.6(4) . . . . ?
C201 C202 C203 C204 -169.4(3) . . . . ?
C202 C203 C204 C205 178.2(3) . . . . ?
C203 C204 C205 C206 -171.2(3) . . . . ?
C204 C205 C206 C207 -179.7(3) . . . . ?
C205 C206 C207 C208 -177.3(3) . . . . ?
C206 C207 C208 C209 -179.9(3) . . . . ?
C207 C208 C209 C210 -178.9(3) . . . . ?
C208 C209 C210 C211 -177.1(3) . . . . ?
C209 C210 C211 C212 179.9(3) . . . . ?
C210 C211 C212 C213 -179.1(3) . . . . ?
C211 C212 C213 C214 179.9(3) . . . . ?
C212 C213 C214 C215 -178.3(3) . . . . ?
C213 C214 C215 C216 179.5(3) . . . . ?
C214 C215 C216 C217 179.6(4) . . . . ?
C215 C216 C217 C218 -179.7(4) . . . . ?
C21 C22 C2 C36 -91.6(5) . . . . ?
C23 C22 C2 C36 91.4(5) . . . . ?
C301 O3 C31 C32 -106.9(4) . . . . ?
C301 O3 C31 C36 79.1(4) . . . . ?
C36 C31 C32 C33 -2.3(6) . . . . ?
O3 C31 C32 C33 -176.0(3) . . . . ?
C36 C31 C32 C3 179.8(3) . . . . ?
O3 C31 C32 C3 6.0(5) . . . . ?
C31 C32 C33 C34 2.6(6) . . . . ?
C3 C32 C33 C34 -179.5(4) . . . . ?
C32 C33 C34 C35 -1.3(6) . . . . ?
C33 C34 C35 C36 -0.4(6) . . . . ?
C34 C35 C36 C31 0.7(6) . . . . ?
C34 C35 C36 C2 -179.5(4) . . . . ?
C32 C31 C36 C35 0.6(6) . . . . ?
O3 C31 C36 C35 174.4(3) . . . . ?
C32 C31 C36 C2 -179.2(4) . . . . ?
O3 C31 C36 C2 -5.4(5) . . . . ?
C22 C2 C36 C35 -20.4(6) . . . . ?
C22 C2 C36 C31 159.4(4) . . . . ?
C31 O3 C301 C302 -154.4(3) . . . . ?
O3 C301 C302 C303 -62.8(4) . . . . ?
C301 C302 C303 C304 -171.7(3) . . . . ?
C302 C303 C304 C305 173.2(3) . . . . ?
C303 C304 C305 C306 -175.8(4) . . . . ?
C304 C305 C306 C307 178.0(3) . . . . ?
C305 C306 C307 C308 -175.4(4) . . . . ?
C306 C307 C308 C309 178.3(3) . . . . ?
C307 C308 C309 C310 -179.5(4) . . . . ?
C308 C309 C310 C311 179.8(4) . . . . ?
C309 C310 C311 C312 179.9(4) . . . . ?
C310 C311 C312 C313 -179.9(4) . . . . ?
C311 C312 C313 C314 -178.3(4) . . . . ?
C312 C313 C314 C315 -171.3(6) . . . . ?
C313 C314 C315 C316 171.1(7) . . . . ?
C314 C315 C316 C317 -177.8(6) . . . . ?
C315 C316 C317 C318 -86.5(9) . . . . ?
C35' C36' C37' C38' 72.5(11) . . . . ?
C33 C32 C3 C16 96.9(4) . . . 2 ?
C31 C32 C3 C16 -85.2(5) . . . 2 ?
